data_8000226
loop_
_publ_author_name
'Yu Ranbo'
'Wang Dan'
'Ishiwata, S.'
'Xing Xianran'
'Chen Yunfa'
'Saito, T.'
'Takano, M.'

_publ_section_title
;
 A novel open-framework cerium sulfate hydrate: Synthesis and
 characterization
;
_journal_name_full 'Chemistry Letters'
_journal_page_first 1186
_journal_page_last 1187
_journal_volume 2004
_journal_year 2004
_chemical_formula_sum 'Ce H2 O8.5 S2'
_chemical_name_systematic 'Ce (H3 O)0.5 (S O4)1.5 (H S O4)0.5'
_space_group_IT_number 6
_symmetry_space_group_name_Hall 'P -2y'
_symmetry_space_group_name_H-M 'P 1 m 1'
_cell_angle_alpha 90
_cell_angle_beta 98.73
_cell_angle_gamma 90
_cell_formula_units_Z 2
_cell_length_a 7.095
_cell_length_b 5.423
_cell_length_c 9.24
_cell_volume 351.401
_citation_journal_id_ASTM CMLTAG
_cod_data_source_file YuRanbo_CMLTAG_2004_1665.cif
_cod_data_source_block H2Ce1O8.5S2
_cod_original_cell_volume 351.4011
_cod_original_formula_sum 'H2 Ce1 O8.5 S2'
_cod_database_code 8000226

loop_
_symmetry_equiv_pos_as_xyz
x,y,z
x,-y,z

loop_
_atom_site_label
_atom_site_type_symbol
_atom_site_fract_x
_atom_site_fract_y
_atom_site_fract_z
_atom_site_occupancy
_atom_site_U_iso_or_equiv
S2 S+6 0.7938 0 1.1395 1 0.0
O3 O-2 1.084 -0.5 0.833 1 0.0
O12 O-2 0.065 0.5 0.417 1 0.0
Ce1 Ce+3 0.786 -0.5 0.9348 1 0.0
O8 O-2 0.276 0.297 0.6737 1 0.0
S3 S+6 0.7103 0 0.6486 1 0.0
O4 O-2 1.059 -0.5 1.134 1 0.0
O1 O-2 0.425 -0.5 0.895 1 0.0
O10 O-2 -0.078 0 0.276 1 0.0
Ce2 Ce+3 0.1793 0 0.4896 1 0.0
S4 S+6 0.1717 -0.5 0.2849 1 0.0
O6 O-2 0.912 0 1.029 1 0.0
O13 O-2 1.3037 -1 1.0199 1 0.0
O2 O-2 0.676 -0.226 1.1231 1 0.0
S1 S+6 0.2623 -0.5 0.7783 1 0.0
O9 O-2 0.296 0.28 0.299 1 0.0
O11 O-2 -0.117 0 0.575 1 0.0
O5 O-2 0.712 -0.758 0.718 1 0.0
O7 O-2 0.544 0 0.528 1 0.0
